data_4342375
loop_
_publ_author_name
'Benmansour, Samia'
'Delgado, Esther'
'G\'omez-Garc\'ia, Carlos J'
'Hern\'andez, Diego'
'Hern\'andez, Elisa'
'Martin, Avelino'
'Perles, Josefina'
'Zamora, F\'elix'

_publ_section_title
;
 Coordination Polymers Based on Diiron Tetrakis(dithiolato) Bridged by
 Alkali Metals, Electrical Bistability around Room Temperature, and Strong
 Antiferromagnetic Coupling.
;
_journal_issue 5
_journal_name_full 'Inorganic chemistry'
_journal_page_first 2243
_journal_paper_doi 10.1021/ic502789v
_journal_volume 54
_journal_year 2015
_chemical_formula_sum 'C32 H24 Cl8 Fe2 Na2 O4 S8'
_chemical_formula_weight 1170.28
_chemical_name_systematic
; 
 ? 
;
_space_group_IT_number 2
_symmetry_cell_setting triclinic
_symmetry_space_group_name_Hall '-P 1'
_symmetry_space_group_name_H-M 'P -1'
_atom_sites_solution_hydrogens geom
_atom_sites_solution_primary direct
_atom_sites_solution_secondary difmap
_audit_creation_method SHELXL-97
_cell_angle_alpha 98.708(6)
_cell_angle_beta 101.342(6)
_cell_angle_gamma 97.664(6)
_cell_formula_units_Z 2
_cell_length_a 9.2449(7)
_cell_length_b 12.2060(9)
_cell_length_c 19.7913(12)
_cell_measurement_reflns_used 6947
_cell_measurement_temperature 150(2)
_cell_measurement_theta_max 24.9735
_cell_measurement_theta_min 3.1970
_cell_volume 2133.6(3)
_computing_data_collection
;
CrysAlisPro, Agilent Technologies,
Version 1.171.35.19 (release 27-10-2011 CrysAlis171 .NET)
(compiled Oct 27 2011,15:02:11)
;
_computing_structure_refinement 'SHELXL-97 (Sheldrick, 1997)'
_computing_structure_solution 'SHELXS-97 (Sheldrick, 1990)'
_diffrn_ambient_temperature 150(2)
_diffrn_measured_fraction_theta_full 0.997
_diffrn_measured_fraction_theta_max 0.997
_diffrn_measurement_device_type 'SuperNova,Single source at offset),Sapphire3'
_diffrn_measurement_method '\w scans'
_diffrn_radiation_monochromator mirror
_diffrn_radiation_source 'SuperNova (Mo) X-ray Source'
_diffrn_radiation_type MoK\a
_diffrn_radiation_wavelength 0.71073
_diffrn_reflns_av_R_equivalents 0.0848
_diffrn_reflns_av_sigmaI/netI 0.0762
_diffrn_reflns_limit_h_max 11
_diffrn_reflns_limit_h_min -10
_diffrn_reflns_limit_k_max 14
_diffrn_reflns_limit_k_min -14
_diffrn_reflns_limit_l_max 23
_diffrn_reflns_limit_l_min -23
_diffrn_reflns_number 23124
_diffrn_reflns_theta_full 25.00
_diffrn_reflns_theta_max 25.03
_diffrn_reflns_theta_min 3.20
_exptl_absorpt_coefficient_mu 1.632
_exptl_absorpt_correction_T_max 0.7689
_exptl_absorpt_correction_T_min 0.7362
_exptl_absorpt_correction_type multi-scan
_exptl_absorpt_process_details
;
CrysAlisPro, Agilent Technologies,
Version 1.171.35.19 (release 27-10-2011 CrysAlis171 .NET)
(compiled Oct 27 2011,15:02:11)
Empirical absorption correction using spherical harmonics,
 implemented in SCALE3 ABSPACK scaling algorithm.
;
_exptl_crystal_colour red
_exptl_crystal_density_diffrn 1.822
_exptl_crystal_density_method 'not measured'
_exptl_crystal_description Block
_exptl_crystal_F_000 1172
_exptl_crystal_size_max 0.20
_exptl_crystal_size_mid 0.19
_exptl_crystal_size_min 0.17
_refine_diff_density_max 2.063
_refine_diff_density_min -1.271
_refine_diff_density_rms 0.276
_refine_ls_extinction_method none
_refine_ls_goodness_of_fit_ref 1.249
_refine_ls_hydrogen_treatment mixed
_refine_ls_matrix_type full
_refine_ls_number_parameters 480
_refine_ls_number_reflns 7515
_refine_ls_number_restraints 0
_refine_ls_restrained_S_all 1.249
_refine_ls_R_factor_all 0.2212
_refine_ls_R_factor_gt 0.1815
_refine_ls_shift/su_max 0.039
_refine_ls_shift/su_mean 0.008
_refine_ls_structure_factor_coef Fsqd
_refine_ls_weighting_details 'calc w=1/[\s^2^(Fo^2^)+(0.0640P)^2^+260.8416P] where P=(Fo^2^+2Fc^2^)/3'
_refine_ls_weighting_scheme calc
_refine_ls_wR_factor_gt 0.4515
_refine_ls_wR_factor_ref 0.4673
_reflns_number_gt 4064
_reflns_number_total 7515
_reflns_threshold_expression >2sigma(I)
_cod_data_source_file ic502789v_si_002.cif
_cod_data_source_block 5'
_cod_depositor_comments
;
The following automatic conversions were performed:

'_symmetry_cell_setting' value 'Triclinic' changed to 'triclinic'
according to
/usr/data/users/saulius/crontab/automatic-downloads/rss-feeds/ACS/lib/dictionaries/cif_core.dic
dictionary named 'cif_core.dic' version 2.4.2 from 2011-04-26.

Automatic conversion script
Id: cif_fix_values 3008 2015-01-20 13:52:24Z robertas 

 Adding full bibliography for 4342370--4342375.cif.

2023-09-06
Z value and formula fixed to values more according to usual
chemical conventions.                 miguel
;
_cod_original_formula_sum 'C16 H12 Cl4 Fe Na O2 S4'
_cod_original_formula_weight 585.14
_cod_original_formula_units_Z 4
_cod_original_sg_symbol_H-M P-1
_cod_database_code 4342375

loop_
_symmetry_equiv_pos_as_xyz
'x, y, z'
'-x, -y, -z'

loop_
_atom_site_label
_atom_site_type_symbol
_atom_site_fract_x
_atom_site_fract_y
_atom_site_fract_z
_atom_site_U_iso_or_equiv
_atom_site_adp_type
_atom_site_occupancy
_atom_site_symmetry_multiplicity
_atom_site_calc_flag
_atom_site_refinement_flags
Fe1 Fe 1.0242(4) 0.3809(3) 0.46879(17) 0.0213(8) Uani 1 1 d .
S1 S 0.8464(7) 0.2806(6) 0.5036(3) 0.0236(14) Uani 1 1 d .
S2 S 1.1620(7) 0.2487(6) 0.4839(3) 0.0256(14) Uani 1 1 d .
S11 S 0.8496(7) 0.4758(5) 0.4242(3) 0.0225(13) Uani 1 1 d .
S12 S 1.1652(7) 0.4375(5) 0.3981(3) 0.0236(13) Uani 1 1 d .
C1 C 0.934(3) 0.185(2) 0.5459(13) 0.029(6) Uani 1 1 d .
C2 C 1.083(3) 0.171(2) 0.5394(13) 0.026(6) Uiso 1 1 d .
C3 C 1.151(3) 0.095(2) 0.5714(12) 0.023(5) Uani 1 1 d .
C4 C 1.089(3) 0.031(2) 0.6147(13) 0.026(6) Uani 1 1 d .
H4 H 1.1423 -0.0183 0.6385 0.031 Uiso 1 1 calc R
C5 C 0.941(3) 0.046(2) 0.6206(14) 0.030(6) Uani 1 1 d .
H5 H 0.8902 0.0011 0.6469 0.036 Uiso 1 1 calc R
C6 C 0.872(3) 0.122(2) 0.5892(14) 0.029(6) Uani 1 1 d .
C11 C 0.921(2) 0.536(2) 0.3589(12) 0.018(5) Uani 1 1 d .
C12 C 1.067(3) 0.523(2) 0.3510(13) 0.027(6) Uani 1 1 d .
C13 C 1.120(3) 0.577(2) 0.3026(13) 0.026(6) Uani 1 1 d .
C14 C 1.040(3) 0.640(2) 0.2628(13) 0.024(5) Uani 1 1 d .
H14 H 1.0840 0.6782 0.2316 0.029 Uiso 1 1 calc R
C15 C 0.894(3) 0.649(2) 0.2675(13) 0.024(5) Uani 1 1 d .
H15 H 0.8353 0.6896 0.2385 0.029 Uiso 1 1 calc R
C16 C 0.839(3) 0.596(2) 0.3167(12) 0.024(5) Uani 1 1 d .
Cl3 Cl 1.3320(7) 0.0774(6) 0.5629(4) 0.0343(16) Uani 1 1 d .
Cl6 Cl 0.6903(7) 0.1361(6) 0.5987(4) 0.0337(16) Uani 1 1 d .
Cl13 Cl 1.3029(7) 0.5699(5) 0.2918(3) 0.0278(14) Uani 1 1 d .
Cl16 Cl 0.6560(7) 0.6125(5) 0.3251(3) 0.0278(14) Uani 1 1 d .
Na1 Na 0.4953(13) 0.4632(10) 0.4108(6) 0.038(3) Uani 1 1 d .
O1 O 0.458(2) 0.3130(16) 0.3180(11) 0.040(5) Uani 1 1 d .
O10 O 0.488(2) 0.6245(17) 0.4894(10) 0.039(5) Uani 1 1 d .
C101 C 0.378(3) 0.206(2) 0.3274(16) 0.035(7) Uani 1 1 d .
H10A H 0.3091 0.1663 0.2831 0.042 Uiso 1 1 calc R
H10B H 0.3197 0.2188 0.3640 0.042 Uiso 1 1 calc R
C102 C 0.500(3) 0.141(2) 0.3495(14) 0.037(7) Uani 1 1 d .
H10C H 0.4635 0.0591 0.3352 0.044 Uiso 1 1 calc R
H10D H 0.5388 0.1590 0.4009 0.044 Uiso 1 1 calc R
C103 C 0.617(4) 0.179(3) 0.3116(16) 0.048(8) Uani 1 1 d .
H10E H 0.7159 0.2030 0.3444 0.057 Uiso 1 1 calc R
H10F H 0.6249 0.1176 0.2742 0.057 Uiso 1 1 calc R
C104 C 0.566(4) 0.276(3) 0.2809(15) 0.051(9) Uani 1 1 d .
H10G H 0.6518 0.3371 0.2867 0.061 Uiso 1 1 calc R
H10H H 0.5204 0.2517 0.2303 0.061 Uiso 1 1 calc R
Fe2 Fe 0.4757(3) 1.1185(3) 0.03133(18) 0.0149(8) Uani 1 1 d .
S21 S 0.3340(6) 1.0596(5) 0.1021(3) 0.0174(12) Uani 1 1 d .
S22 S 0.6491(6) 1.0219(4) 0.0757(3) 0.0142(11) Uani 1 1 d .
S31 S 0.3384(6) 1.2507(5) 0.0157(3) 0.0198(13) Uani 1 1 d .
S32 S 0.6541(6) 1.2207(4) -0.0037(3) 0.0170(12) Uani 1 1 d .
C21 C 0.435(2) 0.9738(17) 0.1502(13) 0.016(5) Uani 1 1 d .
C22 C 0.579(2) 0.9598(17) 0.1414(11) 0.014(4) Uiso 1 1 d .
C23 C 0.661(3) 0.8974(18) 0.1826(12) 0.019(5) Uani 1 1 d .
C24 C 0.607(3) 0.848(2) 0.2317(13) 0.027(6) Uani 1 1 d .
H24 H 0.6681 0.8109 0.2617 0.033 Uiso 1 1 calc R
C25 C 0.457(3) 0.854(2) 0.2379(13) 0.024(5) Uani 1 1 d .
H25 H 0.4148 0.8147 0.2693 0.028 Uiso 1 1 calc R
C26 C 0.377(2) 0.9144(19) 0.1986(11) 0.016(5) Uani 1 1 d .
C31 C 0.417(3) 1.3304(17) -0.0392(11) 0.016(5) Uani 1 1 d .
C32 C 0.564(2) 1.3168(17) -0.0478(11) 0.014(4) Uiso 1 1 d .
C33 C 0.631(3) 1.3820(18) -0.0887(12) 0.017(5) Uiso 1 1 d .
C34 C 0.560(2) 1.457(2) -0.1207(13) 0.021(5) Uani 1 1 d .
H34 H 0.6084 1.5017 -0.1479 0.025 Uiso 1 1 calc R
C35 C 0.417(3) 1.469(2) -0.1134(14) 0.029(6) Uani 1 1 d .
H35 H 0.3664 1.5204 -0.1368 0.035 Uiso 1 1 calc R
C36 C 0.348(3) 1.4074(19) -0.0718(13) 0.020(5) Uani 1 1 d .
Cl23 Cl 0.8425(6) 0.8842(5) 0.1744(3) 0.0238(13) Uani 1 1 d .
Cl26 Cl 0.1956(6) 0.9258(5) 0.2078(3) 0.0249(13) Uani 1 1 d .
Cl33 Cl 0.8102(7) 1.3667(5) -0.0987(3) 0.0263(14) Uani 1 1 d .
Cl36 Cl 0.1695(6) 1.4243(5) -0.0624(4) 0.0264(14) Uani 1 1 d .
Na2 Na 1.0044(11) 1.0356(7) 0.0912(5) 0.021(2) Uani 1 1 d .
O2 O 1.043(2) 1.1843(14) 0.1794(9) 0.026(4) Uani 1 1 d .
O20 O 1.0071(18) 0.8673(13) 0.0106(8) 0.020(4) Uiso 1 1 d .
C201 C 1.120(3) 1.288(2) 0.1704(17) 0.038(7) Uani 1 1 d .
H20A H 1.1770 1.2749 0.1333 0.046 Uiso 1 1 calc R
H20B H 1.1914 1.3259 0.2146 0.046 Uiso 1 1 calc R
C202 C 1.004(4) 1.359(2) 0.1501(16) 0.041(7) Uani 1 1 d .
H20C H 0.9639 1.3439 0.0987 0.049 Uiso 1 1 calc R
H20D H 1.0439 1.4399 0.1661 0.049 Uiso 1 1 calc R
C203 C 0.879(3) 1.318(2) 0.1901(17) 0.038(7) Uani 1 1 d .
H20E H 0.8703 1.3791 0.2276 0.046 Uiso 1 1 calc R
H20F H 0.7804 1.2923 0.1575 0.046 Uiso 1 1 calc R
C204 C 0.939(3) 1.223(2) 0.2199(15) 0.033(6) Uani 1 1 d .
H20G H 0.9911 1.2489 0.2697 0.039 Uiso 1 1 calc R
H20H H 0.8563 1.1610 0.2173 0.039 Uiso 1 1 calc R

loop_
_atom_site_aniso_label
_atom_site_aniso_U_11
_atom_site_aniso_U_22
_atom_site_aniso_U_33
_atom_site_aniso_U_23
_atom_site_aniso_U_13
_atom_site_aniso_U_12
Fe1 0.0149(18) 0.035(2) 0.0152(17) 0.0032(14) 0.0070(14) 0.0054(14)
S1 0.013(3) 0.040(4) 0.019(3) 0.006(3) 0.007(2) 0.004(3)
S2 0.020(3) 0.041(4) 0.020(3) 0.007(3) 0.011(3) 0.007(3)
S11 0.012(3) 0.040(4) 0.018(3) 0.006(3) 0.009(2) 0.007(2)
S12 0.018(3) 0.040(4) 0.017(3) 0.008(3) 0.010(2) 0.007(3)
C1 0.015(13) 0.043(15) 0.024(13) -0.007(11) 0.012(10) -0.005(11)
C3 0.014(12) 0.035(14) 0.019(12) 0.001(10) -0.001(10) 0.009(10)
C4 0.019(13) 0.040(15) 0.023(13) 0.012(11) 0.008(11) 0.010(11)
C5 0.026(15) 0.036(15) 0.031(15) 0.013(12) 0.013(12) 0.003(11)
C6 0.020(13) 0.036(14) 0.032(14) 0.002(11) 0.019(11) -0.001(11)
C11 0.004(10) 0.028(12) 0.020(12) 0.006(10) 0.001(9) -0.002(9)
C12 0.042(17) 0.026(13) 0.017(12) -0.002(10) 0.017(12) 0.008(11)
C13 0.021(14) 0.025(13) 0.029(14) 0.002(11) 0.012(11) -0.007(10)
C14 0.029(15) 0.022(12) 0.025(13) 0.012(10) 0.015(11) -0.005(10)
C15 0.022(14) 0.030(13) 0.024(13) 0.006(10) 0.011(11) 0.010(10)
C16 0.016(13) 0.039(14) 0.020(12) 0.005(11) 0.010(10) 0.009(11)
Cl3 0.021(3) 0.049(4) 0.036(4) 0.010(3) 0.008(3) 0.011(3)
Cl6 0.024(3) 0.049(4) 0.033(4) 0.009(3) 0.018(3) 0.003(3)
Cl13 0.020(3) 0.040(4) 0.029(3) 0.009(3) 0.016(3) 0.004(3)
Cl16 0.020(3) 0.039(3) 0.032(3) 0.017(3) 0.012(3) 0.010(3)
Na1 0.035(7) 0.045(7) 0.029(6) -0.009(5) 0.005(5) 0.007(5)
O1 0.029(11) 0.031(10) 0.056(13) -0.014(9) 0.007(10) 0.012(8)
O10 0.021(10) 0.052(12) 0.043(12) -0.011(9) 0.016(9) 0.008(9)
C101 0.026(15) 0.043(16) 0.043(17) 0.009(13) 0.018(13) 0.009(12)
C102 0.046(18) 0.039(16) 0.022(14) -0.003(12) -0.005(13) 0.021(14)
C103 0.05(2) 0.045(18) 0.035(17) -0.019(14) 0.006(15) 0.015(16)
C104 0.07(2) 0.06(2) 0.017(14) -0.004(14) 0.022(15) -0.009(18)
Fe2 0.0075(16) 0.0130(15) 0.0274(19) 0.0072(13) 0.0089(13) 0.0020(12)
S21 0.008(3) 0.019(3) 0.029(3) 0.009(2) 0.009(2) 0.006(2)
S22 0.006(3) 0.015(3) 0.025(3) 0.010(2) 0.008(2) 0.0029(19)
S31 0.009(3) 0.014(3) 0.043(4) 0.011(2) 0.015(3) 0.004(2)
S32 0.008(3) 0.013(3) 0.033(3) 0.010(2) 0.009(2) 0.003(2)
C21 0.004(10) 0.009(10) 0.033(13) 0.000(9) 0.002(9) 0.002(8)
C23 0.017(13) 0.018(11) 0.025(13) 0.007(9) 0.014(10) -0.003(9)
C24 0.032(15) 0.030(14) 0.022(13) 0.013(11) 0.004(11) 0.006(11)
C25 0.016(13) 0.026(13) 0.033(14) 0.012(11) 0.013(11) 0.001(10)
C26 0.003(10) 0.029(12) 0.012(11) -0.004(9) 0.004(8) 0.000(9)
C31 0.026(13) 0.009(10) 0.017(11) -0.003(8) 0.015(10) 0.001(9)
C34 0.008(11) 0.028(13) 0.027(13) 0.008(10) 0.008(10) -0.003(9)
C35 0.041(17) 0.017(12) 0.031(14) 0.009(11) 0.007(12) 0.013(11)
C36 0.017(12) 0.018(11) 0.033(14) 0.009(10) 0.015(11) 0.005(9)
Cl23 0.009(3) 0.032(3) 0.036(3) 0.015(3) 0.009(2) 0.007(2)
Cl26 0.010(3) 0.038(3) 0.033(3) 0.014(3) 0.014(2) 0.007(2)
Cl33 0.016(3) 0.030(3) 0.039(4) 0.011(3) 0.017(3) 0.002(2)
Cl36 0.013(3) 0.023(3) 0.048(4) 0.011(3) 0.011(3) 0.009(2)
Na2 0.021(5) 0.015(4) 0.034(5) 0.005(4) 0.019(4) 0.002(4)
O2 0.033(10) 0.022(8) 0.031(10) 0.007(7) 0.028(8) 0.003(7)
C201 0.043(18) 0.022(13) 0.056(19) 0.000(13) 0.027(16) 0.010(12)
C202 0.06(2) 0.021(13) 0.040(17) 0.003(12) 0.009(15) -0.003(13)
C203 0.010(13) 0.038(16) 0.06(2) -0.009(14) 0.006(13) -0.005(11)
C204 0.023(14) 0.040(15) 0.037(16) -0.006(12) 0.012(12) 0.015(12)

loop_
_atom_type_symbol
_atom_type_description
_atom_type_scat_dispersion_real
_atom_type_scat_dispersion_imag
_atom_type_scat_source
C C 0.0033 0.0016 'International Tables Vol C Tables 4.2.6.8 and 6.1.1.4'
H H 0.0000 0.0000 'International Tables Vol C Tables 4.2.6.8 and 6.1.1.4'
Cl Cl 0.1484 0.1585 'International Tables Vol C Tables 4.2.6.8 and 6.1.1.4'
Fe Fe 0.3463 0.8444 'International Tables Vol C Tables 4.2.6.8 and 6.1.1.4'
Na Na 0.0362 0.0249 'International Tables Vol C Tables 4.2.6.8 and 6.1.1.4'
O O 0.0106 0.0060 'International Tables Vol C Tables 4.2.6.8 and 6.1.1.4'
S S 0.1246 0.1234 'International Tables Vol C Tables 4.2.6.8 and 6.1.1.4'

loop_
_geom_angle_atom_site_label_1
_geom_angle_atom_site_label_2
_geom_angle_atom_site_label_3
_geom_angle
_geom_angle_site_symmetry_1
_geom_angle_site_symmetry_3
S1 Fe1 S2 88.9(3) . .
S1 Fe1 S12 159.0(3) . .
S2 Fe1 S12 87.7(3) . .
S1 Fe1 S11 86.9(3) . .
S2 Fe1 S11 162.4(3) . .
S12 Fe1 S11 90.0(3) . .
S1 Fe1 S11 103.5(2) . 2_766
S2 Fe1 S11 99.5(3) . 2_766
S12 Fe1 S11 97.5(3) . 2_766
S11 Fe1 S11 98.2(2) . 2_766
C1 S1 Fe1 105.1(8) . .
C2 S2 Fe1 105.1(9) . .
C11 S11 Fe1 104.8(8) . .
C11 S11 Fe1 100.8(8) . 2_766
Fe1 S11 Fe1 81.8(2) . 2_766
C11 S11 Na1 114.9(8) . .
Fe1 S11 Na1 136.4(3) . .
Fe1 S11 Na1 106.8(3) 2_766 .
C12 S12 Fe1 106.0(9) . .
C12 S12 Na1 118.3(10) . 1_655
Fe1 S12 Na1 130.9(4) . 1_655
C6 C1 C2 116(3) . .
C6 C1 S1 124(2) . .
C2 C1 S1 119.5(19) . .
C3 C2 C1 120(2) . .
C3 C2 S2 123(2) . .
C1 C2 S2 117(2) . .
C2 C3 C4 124(2) . .
C2 C3 Cl3 120(2) . .
C4 C3 Cl3 115.6(18) . .
C3 C4 C5 115(2) . .
C3 C4 H4 122.4 . .
C5 C4 H4 122.5 . .
C6 C5 C4 121(2) . .
C6 C5 H5 119.5 . .
C4 C5 H5 119.4 . .
C5 C6 C1 123(2) . .
C5 C6 Cl6 118.8(19) . .
C1 C6 Cl6 118(2) . .
C16 C11 C12 119(2) . .
C16 C11 S11 121.6(18) . .
C12 C11 S11 118.9(18) . .
C13 C12 C11 116(2) . .
C13 C12 S12 124(2) . .
C11 C12 S12 119.9(19) . .
C12 C13 C14 124(2) . .
C12 C13 Cl13 119(2) . .
C14 C13 Cl13 117.0(18) . .
C13 C14 C15 121(2) . .
C13 C14 H14 119.6 . .
C15 C14 H14 119.6 . .
C14 C15 C16 117(2) . .
C14 C15 H15 121.6 . .
C16 C15 H15 121.7 . .
C11 C16 C15 123(2) . .
C11 C16 Cl16 120.3(18) . .
C15 C16 Cl16 116.7(19) . .
C13 Cl13 Na1 113.0(9) . 1_655
C16 Cl16 Na1 119.2(9) . .
O1 Na1 O10 167.8(9) . .
O1 Na1 O10 103.5(9) . 2_666
O10 Na1 O10 84.3(8) . 2_666
O1 Na1 S12 89.7(6) . 1_455
O10 Na1 S12 81.1(6) . 1_455
O10 Na1 S12 88.5(6) 2_666 1_455
O1 Na1 Cl16 88.6(7) . .
O10 Na1 Cl16 89.4(6) . .
O10 Na1 Cl16 148.0(7) 2_666 .
S12 Na1 Cl16 121.5(4) 1_455 .
O1 Na1 Cl13 81.7(6) . 1_455
O10 Na1 Cl13 86.9(6) . 1_455
O10 Na1 Cl13 150.2(6) 2_666 1_455
S12 Na1 Cl13 61.9(3) 1_455 1_455
Cl16 Na1 Cl13 60.0(3) . 1_455
O1 Na1 S11 88.2(6) . .
O10 Na1 S11 101.4(6) . .
O10 Na1 S11 89.6(6) 2_666 .
S12 Na1 S11 176.7(5) 1_455 .
Cl16 Na1 S11 60.9(3) . .
Cl13 Na1 S11 120.1(4) 1_455 .
O1 Na1 Na1 144.4(9) . 2_666
O10 Na1 Na1 42.6(6) . 2_666
O10 Na1 Na1 41.7(5) 2_666 2_666
S12 Na1 Na1 83.0(4) 1_455 2_666
Cl16 Na1 Na1 124.8(5) . 2_666
Cl13 Na1 Na1 123.6(5) 1_455 2_666
S11 Na1 Na1 97.3(5) . 2_666
C104 O1 C101 102(2) . .
C104 O1 Na1 127.9(18) . .
C101 O1 Na1 115.9(17) . .
Na1 O10 Na1 95.7(8) . 2_666
O1 C101 C102 104(2) . .
O1 C101 H10A 111.0 . .
C102 C101 H10A 111.0 . .
O1 C101 H10B 111.0 . .
C102 C101 H10B 111.0 . .
H10A C101 H10B 109.0 . .
C101 C102 C103 104(2) . .
C101 C102 H10C 111.1 . .
C103 C102 H10C 111.1 . .
C101 C102 H10D 111.0 . .
C103 C102 H10D 111.1 . .
H10C C102 H10D 109.0 . .
C104 C103 C102 105(3) . .
C104 C103 H10E 110.7 . .
C102 C103 H10E 110.7 . .
C104 C103 H10F 110.7 . .
C102 C103 H10F 110.7 . .
H10E C103 H10F 108.8 . .
O1 C104 C103 106(2) . .
O1 C104 H10G 110.5 . .
C103 C104 H10G 110.4 . .
O1 C104 H10H 110.5 . .
C103 C104 H10H 110.4 . .
H10G C104 H10H 108.6 . .
S31 Fe2 S32 88.3(2) . .
S31 Fe2 S21 88.6(2) . .
S32 Fe2 S21 159.3(3) . .
S31 Fe2 S22 162.9(3) . .
S32 Fe2 S22 87.7(2) . .
S21 Fe2 S22 89.4(2) . .
S31 Fe2 S22 98.9(2) . 2_675
S32 Fe2 S22 103.2(2) . 2_675
S21 Fe2 S22 97.6(2) . 2_675
S22 Fe2 S22 98.1(2) . 2_675
C21 S21 Fe2 106.1(8) . .
C21 S21 Na2 118.6(8) . 1_455
Fe2 S21 Na2 131.2(3) . 1_455
C22 S22 Fe2 105.9(8) . .
C22 S22 Fe2 101.1(7) . 2_675
Fe2 S22 Fe2 81.9(2) . 2_675
C22 S22 Na2 113.7(8) . .
Fe2 S22 Na2 136.2(3) . .
Fe2 S22 Na2 107.3(2) 2_675 .
C31 S31 Fe2 106.0(8) . .
C32 S32 Fe2 105.3(7) . .
C22 C21 C26 116.8(19) . .
C22 C21 S21 120.1(17) . .
C26 C21 S21 123.0(16) . .
C23 C22 C21 120(2) . .
C23 C22 S22 122.0(17) . .
C21 C22 S22 118.3(17) . .
C24 C23 C22 122(2) . .
C24 C23 Cl23 118(2) . .
C22 C23 Cl23 120.0(16) . .
C23 C24 C25 119(2) . .
C23 C24 H24 120.3 . .
C25 C24 H24 120.3 . .
C26 C25 C24 119(2) . .
C26 C25 H25 120.5 . .
C24 C25 H25 120.4 . .
C25 C26 C21 123(2) . .
C25 C26 Cl26 119.6(17) . .
C21 C26 Cl26 117.7(17) . .
C36 C31 C32 118.7(19) . .
C36 C31 S31 123.5(18) . .
C32 C31 S31 117.7(17) . .
C33 C32 C31 119(2) . .
C33 C32 S32 123.1(17) . .
C31 C32 S32 118.2(16) . .
C34 C33 C32 122(2) . .
C34 C33 Cl33 119.5(17) . .
C32 C33 Cl33 118.9(17) . .
C33 C34 C35 120(2) . .
C33 C34 H34 120.1 . .
C35 C34 H34 120.1 . .
C34 C35 C36 120(2) . .
C34 C35 H35 119.8 . .
C36 C35 H35 119.9 . .
C31 C36 C35 121(2) . .
C31 C36 Cl36 119.4(17) . .
C35 C36 Cl36 119.9(19) . .
C23 Cl23 Na2 120.1(8) . .
C26 Cl26 Na2 115.3(8) . 1_455
O2 Na2 O20 168.7(8) . .
O2 Na2 O20 100.5(6) . 2_775
O20 Na2 O20 86.3(6) . 2_775
O2 Na2 S21 89.7(6) . 1_655
O20 Na2 S21 81.5(5) . 1_655
O20 Na2 S21 87.1(5) 2_775 1_655
O2 Na2 Cl23 91.0(5) . .
O20 Na2 Cl23 87.6(5) . .
O20 Na2 Cl23 149.0(5) 2_775 .
S21 Na2 Cl23 122.0(4) 1_655 .
O2 Na2 Cl26 83.6(6) . 1_655
O20 Na2 Cl26 86.0(5) . 1_655
O20 Na2 Cl26 149.1(5) 2_775 1_655
S21 Na2 Cl26 62.2(2) 1_655 1_655
Cl23 Na2 Cl26 60.3(2) . 1_655
O2 Na2 S22 89.3(5) . .
O20 Na2 S22 99.8(5) . .
O20 Na2 S22 90.1(5) 2_775 .
S21 Na2 S22 176.8(4) 1_655 .
Cl23 Na2 S22 61.1(2) . .
Cl26 Na2 S22 120.7(3) 1_655 .
O2 Na2 Na2 142.1(6) . 2_775
O20 Na2 Na2 43.9(4) . 2_775
O20 Na2 Na2 42.4(4) 2_775 2_775
S21 Na2 Na2 82.3(3) 1_655 2_775
Cl23 Na2 Na2 124.6(4) . 2_775
Cl26 Na2 Na2 123.3(4) 1_655 2_775
S22 Na2 Na2 96.6(4) . 2_775
C201 O2 C204 101.4(19) . .
C201 O2 Na2 117.6(15) . .
C204 O2 Na2 129.1(16) . .
Na2 O20 Na2 93.7(6) . 2_775
O2 C201 C202 107(2) . .
O2 C201 H20A 110.4 . .
C202 C201 H20A 110.4 . .
O2 C201 H20B 110.4 . .
C202 C201 H20B 110.4 . .
H20A C201 H20B 108.6 . .
C201 C202 C203 102(2) . .
C201 C202 H20C 111.3 . .
C203 C202 H20C 111.3 . .
C201 C202 H20D 111.4 . .
C203 C202 H20D 111.3 . .
H20C C202 H20D 109.2 . .
C204 C203 C202 102(2) . .
C204 C203 H20E 111.4 . .
C202 C203 H20E 111.4 . .
C204 C203 H20F 111.4 . .
C202 C203 H20F 111.4 . .
H20E C203 H20F 109.3 . .
O2 C204 C203 108(2) . .
O2 C204 H20G 110.1 . .
C203 C204 H20G 110.1 . .
O2 C204 H20H 110.1 . .
C203 C204 H20H 110.1 . .
H20G C204 H20H 108.4 . .

loop_
_geom_bond_atom_site_label_1
_geom_bond_atom_site_label_2
_geom_bond_distance
_geom_bond_site_symmetry_2
Fe1 S1 2.200(7) .
Fe1 S2 2.205(8) .
Fe1 S12 2.215(7) .
Fe1 S11 2.230(7) .
Fe1 S11 2.503(7) 2_766
S1 C1 1.73(3) .
S2 C2 1.76(3) .
S11 C11 1.77(2) .
S11 Fe1 2.503(7) 2_766
S11 Na1 3.214(13) .
S12 C12 1.73(3) .
S12 Na1 2.983(13) 1_655
C1 C6 1.39(4) .
C1 C2 1.43(4) .
C2 C3 1.35(3) .
C3 C4 1.39(4) .
C3 Cl3 1.76(2) .
C4 C5 1.43(4) .
C4 H4 0.9500 .
C5 C6 1.36(4) .
C5 H5 0.9500 .
C6 Cl6 1.75(3) .
C11 C16 1.38(3) .
C11 C12 1.42(3) .
C12 C13 1.37(3) .
C13 C14 1.37(4) .
C13 Cl13 1.75(3) .
C14 C15 1.38(3) .
C14 H14 0.9500 .
C15 C16 1.39(3) .
C15 H15 0.9500 .
C16 Cl16 1.76(2) .
Cl13 Na1 3.210(14) 1_655
Cl16 Na1 3.100(13) .
Na1 O1 2.33(2) .
Na1 O10 2.34(2) .
Na1 O10 2.37(3) 2_666
Na1 S12 2.983(13) 1_455
Na1 Cl13 3.210(14) 1_455
Na1 Na1 3.49(2) 2_666
O1 C104 1.43(4) .
O1 C101 1.47(3) .
O10 Na1 2.37(3) 2_666
C101 C102 1.50(4) .
C101 H10A 0.9900 .
C101 H10B 0.9900 .
C102 C103 1.50(5) .
C102 H10C 0.9900 .
C102 H10D 0.9900 .
C103 C104 1.50(5) .
C103 H10E 0.9900 .
C103 H10F 0.9900 .
C104 H10G 0.9900 .
C104 H10H 0.9900 .
Fe2 S31 2.203(6) .
Fe2 S32 2.217(6) .
Fe2 S21 2.229(6) .
Fe2 S22 2.235(6) .
Fe2 S22 2.483(7) 2_675
S21 C21 1.76(2) .
S21 Na2 2.984(11) 1_455
S22 C22 1.78(2) .
S22 Fe2 2.483(7) 2_675
S22 Na2 3.217(11) .
S31 C31 1.76(2) .
S32 C32 1.77(2) .
C21 C22 1.41(3) .
C21 C26 1.43(3) .
C22 C23 1.39(3) .
C23 C24 1.36(3) .
C23 Cl23 1.74(2) .
C24 C25 1.42(4) .
C24 H24 0.9500 .
C25 C26 1.34(3) .
C25 H25 0.9500 .
C26 Cl26 1.74(2) .
C31 C36 1.38(3) .
C31 C32 1.43(3) .
C32 C33 1.39(3) .
C33 C34 1.36(3) .
C33 Cl33 1.74(2) .
C34 C35 1.38(4) .
C34 H34 0.9500 .
C35 C36 1.39(3) .
C35 H35 0.9500 .
C36 Cl36 1.73(2) .
Cl23 Na2 3.085(10) .
Cl26 Na2 3.194(12) 1_455
Na2 O2 2.258(19) .
Na2 O20 2.409(18) .
Na2 O20 2.480(18) 2_775
Na2 S21 2.984(11) 1_655
Na2 Cl26 3.194(12) 1_655
Na2 Na2 3.566(19) 2_775
O2 C201 1.42(3) .
O2 C204 1.44(3) .
O20 Na2 2.480(18) 2_775
C201 C202 1.50(4) .
C201 H20A 0.9900 .
C201 H20B 0.9900 .
C202 C203 1.59(4) .
C202 H20C 0.9900 .
C202 H20D 0.9900 .
C203 C204 1.51(4) .
C203 H20E 0.9900 .
C203 H20F 0.9900 .
C204 H20G 0.9900 .
C204 H20H 0.9900 .
